data_4346058
loop_
_publ_author_name
'Kropp, Henning'
'Scheurer, Andreas'
'Heinemann, Frank W.'
'Bendix, Jesper'
'Meyer, Karsten'

_publ_section_title
;
 Coordination-induced spin-state change in manganese(V) complexes: the
 electronic structure of manganese(V) nitrides.
;
_journal_issue 7
_journal_name_full 'Inorganic chemistry'
_journal_page_first 3562
_journal_page_last 3572
_journal_paper_doi 10.1021/acs.inorgchem.5b00112
_journal_volume 54
_journal_year 2015
_chemical_formula_moiety 'C39 H45 F Mn N8, C24 H20 B, 2(C4 H10 O)'
_chemical_formula_sum 'C71 H85 B F Mn N8 O2'
_chemical_formula_weight 1167.22
_space_group_IT_number 2
_space_group_name_Hall '-P 1'
_space_group_name_H-M_alt 'P -1'
_symmetry_cell_setting triclinic
_symmetry_space_group_name_Hall '-P 1'
_symmetry_space_group_name_H-M 'P -1'
_atom_sites_solution_hydrogens geom
_atom_sites_solution_primary direct
_atom_sites_solution_secondary difmap
_audit_creation_method SHELXL-97
_cell_angle_alpha 99.476(2)
_cell_angle_beta 113.149(2)
_cell_angle_gamma 96.814(2)
_cell_formula_units_Z 2
_cell_length_a 15.0917(13)
_cell_length_b 15.1271(13)
_cell_length_c 15.1653(14)
_cell_measurement_reflns_used 9932
_cell_measurement_temperature 100(2)
_cell_measurement_theta_max 27.61
_cell_measurement_theta_min 2.53
_cell_volume 3075.1(5)
_computing_cell_refinement 'Bruker SAINT'
_computing_data_collection 'Bruker APEX2'
_computing_data_reduction 'Bruker SAINT'
_computing_molecular_graphics 'SHELXTL 6.12 (Bruker AXS, 2002)'
_computing_publication_material 'SHELXTL 6.12 (Bruker AXS, 2002)'
_computing_structure_refinement 'SHELXTL 6.12 (Bruker AXS, 2002)'
_computing_structure_solution 'SHELXTL 6.12 (Bruker AXS, 2002)'
_diffrn_ambient_temperature 100(2)
_diffrn_detector_area_resol_mean 83.33
_diffrn_measured_fraction_theta_full 0.999
_diffrn_measured_fraction_theta_max 0.999
_diffrn_measurement_device_type 'Bruker Kappa APEX II'
_diffrn_measurement_method '\f and \w scans'
_diffrn_radiation_monochromator 'Quazar focussing montel optics'
_diffrn_radiation_source 'ImuS micro-focus tube'
_diffrn_radiation_type MoK\a
_diffrn_radiation_wavelength 0.71073
_diffrn_reflns_av_R_equivalents 0.0523
_diffrn_reflns_av_sigmaI/netI 0.0491
_diffrn_reflns_limit_h_max 19
_diffrn_reflns_limit_h_min -19
_diffrn_reflns_limit_k_max 19
_diffrn_reflns_limit_k_min -19
_diffrn_reflns_limit_l_max 19
_diffrn_reflns_limit_l_min -19
_diffrn_reflns_number 53124
_diffrn_reflns_theta_full 27.10
_diffrn_reflns_theta_max 27.10
_diffrn_reflns_theta_min 2.10
_exptl_absorpt_coefficient_mu 0.271
_exptl_absorpt_correction_T_max 0.746
_exptl_absorpt_correction_T_min 0.686
_exptl_absorpt_correction_type multi-scan
_exptl_absorpt_process_details 'SADABS, Bruker-AXS, 2008'
_exptl_crystal_colour red
_exptl_crystal_density_diffrn 1.261
_exptl_crystal_density_method 'not measured'
_exptl_crystal_description block
_exptl_crystal_F_000 1244
_exptl_crystal_size_max 0.21
_exptl_crystal_size_mid 0.18
_exptl_crystal_size_min 0.16
_refine_diff_density_max 1.669
_refine_diff_density_min -0.806
_refine_diff_density_rms 0.069
_refine_ls_extinction_method none
_refine_ls_goodness_of_fit_ref 1.043
_refine_ls_hydrogen_treatment constr
_refine_ls_matrix_type full
_refine_ls_number_parameters 857
_refine_ls_number_reflns 13569
_refine_ls_number_restraints 283
_refine_ls_restrained_S_all 1.116
_refine_ls_R_factor_all 0.0804
_refine_ls_R_factor_gt 0.0577
_refine_ls_shift/su_max 0.002
_refine_ls_shift/su_mean 0.000
_refine_ls_structure_factor_coef Fsqd
_refine_ls_weighting_details 'calc w=1/[\s^2^(Fo^2^)+(0.0804P)^2^+2.7977P] where P=(Fo^2^+2Fc^2^)/3'
_refine_ls_weighting_scheme calc
_refine_ls_wR_factor_gt 0.1500
_refine_ls_wR_factor_ref 0.1645
_reflns_number_gt 10186
_reflns_number_total 13569
_reflns_threshold_expression >2sigma(I)
_cod_data_source_file ic5b00112_si_002.cif
_cod_data_source_block hkr1408
_cod_original_sg_symbol_Hall -P1
_cod_original_sg_symbol_H-M P-1
_cod_database_code 4346058

loop_
_symmetry_equiv_pos_as_xyz
'x, y, z'
'-x, -y, -z'

loop_
_atom_site_label
_atom_site_type_symbol
_atom_site_fract_x
_atom_site_fract_y
_atom_site_fract_z
_atom_site_U_iso_or_equiv
_atom_site_adp_type
_atom_site_occupancy
_atom_site_symmetry_multiplicity
_atom_site_calc_flag
_atom_site_refinement_flags
_atom_site_disorder_assembly
_atom_site_disorder_group
Mn1 Mn 0.90858(3) 0.79981(3) 0.74574(3) 0.01779(11) Uani 1 1 d . . .
F1 F 1.01805(11) 0.83789(10) 0.87177(11) 0.0244(3) Uani 1 1 d . . .
N1 N 0.82368(16) 0.73456(15) 0.84881(16) 0.0218(5) Uani 1 1 d . . .
N2 N 0.91442(17) 0.59739(15) 0.74472(16) 0.0240(5) Uani 1 1 d . . .
N3 N 1.04810(17) 0.66846(15) 0.75002(16) 0.0231(5) Uani 1 1 d . . .
N4 N 0.68601(16) 0.75054(15) 0.64608(16) 0.0211(5) Uani 1 1 d . . .
N5 N 0.74086(16) 0.69944(14) 0.54163(16) 0.0210(5) Uani 1 1 d . . .
N6 N 0.87868(16) 0.94818(14) 0.89056(15) 0.0206(4) Uani 1 1 d . . .
N7 N 0.88982(16) 1.00144(15) 0.77261(16) 0.0205(4) Uani 1 1 d . . .
N8 N 0.94601(16) 0.83221(14) 0.67433(16) 0.0203(4) Uani 1 1 d . . .
C1 C 0.8428(2) 0.64228(18) 0.8597(2) 0.0247(6) Uani 1 1 d . . .
H1A H 0.7991 0.6138 0.8862 0.030 Uiso 1 1 calc R . .
H1B H 0.9117 0.6480 0.9076 0.030 Uiso 1 1 calc R . .
C2 C 0.8256(2) 0.58101(18) 0.7619(2) 0.0271(6) Uani 1 1 d . . .
H2A H 0.8094 0.5160 0.7633 0.033 Uiso 1 1 calc R . .
H2B H 0.7694 0.5943 0.7078 0.033 Uiso 1 1 calc R . .
C3 C 0.95758(19) 0.68026(17) 0.74326(18) 0.0206(5) Uani 1 1 d . . .
C4 C 0.9759(2) 0.5350(2) 0.7525(2) 0.0313(7) Uani 1 1 d . . .
H4 H 0.9613 0.4729 0.7549 0.038 Uiso 1 1 calc R . .
C5 C 1.0594(2) 0.5794(2) 0.7560(2) 0.0314(7) Uani 1 1 d . . .
H5 H 1.1159 0.5548 0.7614 0.038 Uiso 1 1 calc R . .
C6 C 0.71554(19) 0.72899(19) 0.8110(2) 0.0255(6) Uani 1 1 d . . .
H6A H 0.6991 0.7490 0.8672 0.031 Uiso 1 1 calc R . .
H6B H 0.6816 0.6644 0.7796 0.031 Uiso 1 1 calc R . .
C7 C 0.6774(2) 0.78696(19) 0.73701(19) 0.0244(6) Uani 1 1 d . . .
H7A H 0.6075 0.7879 0.7223 0.029 Uiso 1 1 calc R . .
H7B H 0.7154 0.8506 0.7655 0.029 Uiso 1 1 calc R . .
C8 C 0.77210(19) 0.74544(17) 0.63790(19) 0.0199(5) Uani 1 1 d . . .
C9 C 0.6047(2) 0.70994(18) 0.55880(19) 0.0241(6) Uani 1 1 d . . .
H9 H 0.5376 0.7053 0.5477 0.029 Uiso 1 1 calc R . .
C10 C 0.6386(2) 0.67851(18) 0.4932(2) 0.0252(6) Uani 1 1 d . . .
H10 H 0.6003 0.6477 0.4262 0.030 Uiso 1 1 calc R . .
C11 C 0.8762(2) 0.79768(18) 0.94653(19) 0.0236(6) Uani 1 1 d . . .
H11A H 0.9478 0.8027 0.9668 0.028 Uiso 1 1 calc R . .
H11B H 0.8594 0.7707 0.9946 0.028 Uiso 1 1 calc R . .
C12 C 0.8543(2) 0.89287(19) 0.9524(2) 0.0255(6) Uani 1 1 d . . .
H12A H 0.7831 0.8873 0.9352 0.031 Uiso 1 1 calc R . .
H12B H 0.8901 0.9275 1.0219 0.031 Uiso 1 1 calc R . .
C13 C 0.87967(18) 0.92124(17) 0.80058(18) 0.0196(5) Uani 1 1 d . . .
C14 C 0.88871(19) 1.04230(18) 0.9177(2) 0.0239(6) Uani 1 1 d . . .
H14 H 0.8902 1.0762 0.9770 0.029 Uiso 1 1 calc R . .
C15 C 0.8959(2) 1.07584(18) 0.8440(2) 0.0243(6) Uani 1 1 d . . .
H15 H 0.9037 1.1383 0.8408 0.029 Uiso 1 1 calc R . .
C16 C 1.1306(2) 0.74027(19) 0.7703(2) 0.0250(6) Uani 1 1 d . . .
C17 C 1.1450(2) 0.7665(2) 0.6922(2) 0.0285(6) Uani 1 1 d . . .
C18 C 1.2253(2) 0.8364(2) 0.7159(2) 0.0381(7) Uani 1 1 d . . .
H18 H 1.2365 0.8571 0.6646 0.046 Uiso 1 1 calc R . .
C19 C 1.2891(2) 0.8762(3) 0.8135(3) 0.0455(9) Uani 1 1 d . . .
H19 H 1.3424 0.9249 0.8283 0.055 Uiso 1 1 calc R . .
C20 C 1.2759(2) 0.8456(3) 0.8892(2) 0.0399(8) Uani 1 1 d . . .
H20 H 1.3215 0.8720 0.9555 0.048 Uiso 1 1 calc R . .
C21 C 1.1964(2) 0.7767(2) 0.8693(2) 0.0304(6) Uani 1 1 d . . .
C22 C 1.0783(2) 0.7215(2) 0.5869(2) 0.0305(6) Uani 1 1 d . . .
H22A H 1.0656 0.6549 0.5790 0.046 Uiso 1 1 calc R . .
H22B H 1.1097 0.7372 0.5444 0.046 Uiso 1 1 calc R . .
H22C H 1.0160 0.7427 0.5684 0.046 Uiso 1 1 calc R . .
C23 C 1.1834(2) 0.7401(2) 0.9505(2) 0.0352(7) Uani 1 1 d . . .
H23A H 1.2338 0.7760 1.0144 0.053 Uiso 1 1 calc R . .
H23B H 1.1900 0.6759 0.9430 0.053 Uiso 1 1 calc R . .
H23C H 1.1180 0.7444 0.9473 0.053 Uiso 1 1 calc R . .
C24 C 0.7971(2) 0.67494(18) 0.48615(19) 0.0227(5) Uani 1 1 d . . .
C25 C 0.8115(2) 0.58545(18) 0.47013(19) 0.0261(6) Uani 1 1 d . . .
C26 C 0.8601(2) 0.5622(2) 0.4107(2) 0.0342(7) Uani 1 1 d . . .
H26 H 0.8743 0.5027 0.4018 0.041 Uiso 1 1 calc R . .
C27 C 0.8879(3) 0.6248(2) 0.3645(2) 0.0347(7) Uani 1 1 d . . .
H27 H 0.9209 0.6082 0.3242 0.042 Uiso 1 1 calc R . .
C28 C 0.8676(2) 0.71157(19) 0.3769(2) 0.0288(6) Uani 1 1 d . . .
H28 H 0.8856 0.7537 0.3439 0.035 Uiso 1 1 calc R . .
C29 C 0.8209(2) 0.73831(18) 0.43719(19) 0.0230(5) Uani 1 1 d . . .
C30 C 0.7721(2) 0.51178(19) 0.5087(2) 0.0333(7) Uani 1 1 d . . .
H30A H 0.7501 0.5396 0.5575 0.050 Uiso 1 1 calc R . .
H30B H 0.8241 0.4790 0.5396 0.050 Uiso 1 1 calc R . .
H30C H 0.7166 0.4688 0.4540 0.050 Uiso 1 1 calc R . .
C31 C 0.7975(2) 0.83211(18) 0.4486(2) 0.0246(6) Uani 1 1 d . . .
H31A H 0.7338 0.8284 0.4523 0.037 Uiso 1 1 calc R . .
H31B H 0.7947 0.8567 0.3919 0.037 Uiso 1 1 calc R . .
H31C H 0.8489 0.8725 0.5092 0.037 Uiso 1 1 calc R . .
C32 C 0.8909(2) 1.01723(17) 0.68174(19) 0.0216(5) Uani 1 1 d . . .
C33 C 0.9823(2) 1.03922(18) 0.6785(2) 0.0278(6) Uani 1 1 d . . .
C34 C 0.9812(3) 1.06455(19) 0.5938(2) 0.0351(7) Uani 1 1 d . . .
H34 H 1.0414 1.0779 0.5877 0.042 Uiso 1 1 calc R . .
C35 C 0.8952(3) 1.0708(2) 0.5187(2) 0.0371(8) Uani 1 1 d . . .
H35 H 0.8971 1.0903 0.4630 0.044 Uiso 1 1 calc R . .
C36 C 0.8057(2) 1.04871(19) 0.5238(2) 0.0321(7) Uani 1 1 d . . .
H36 H 0.7467 1.0533 0.4717 0.039 Uiso 1 1 calc R . .
C37 C 0.8023(2) 1.01973(17) 0.6054(2) 0.0242(6) Uani 1 1 d . . .
C38 C 1.0772(2) 1.0364(2) 0.7619(2) 0.0361(7) Uani 1 1 d . . .
H38A H 1.0979 1.0926 0.8136 0.054 Uiso 1 1 calc R . .
H38B H 1.1281 1.0312 0.7376 0.054 Uiso 1 1 calc R . .
H38C H 1.0674 0.9835 0.7891 0.054 Uiso 1 1 calc R . .
C39 C 0.7057(2) 0.9910(2) 0.6091(2) 0.0287(6) Uani 1 1 d . . .
H39A H 0.6973 0.9268 0.6134 0.043 Uiso 1 1 calc R . .
H39B H 0.6522 0.9979 0.5493 0.043 Uiso 1 1 calc R . .
H39C H 0.7042 1.0294 0.6671 0.043 Uiso 1 1 calc R . .
B1 B 0.3493(2) 0.7236(2) 0.3148(2) 0.0244(6) Uani 1 1 d . . .
C40 C 0.37418(19) 0.76626(19) 0.4307(2) 0.0246(6) Uani 1 1 d . . .
C41 C 0.44048(19) 0.84893(19) 0.4872(2) 0.0242(6) Uani 1 1 d . . .
H41 H 0.4711 0.8838 0.4564 0.029 Uiso 1 1 calc R . .
C42 C 0.4631(2) 0.8819(2) 0.5866(2) 0.0278(6) Uani 1 1 d . . .
H42 H 0.5083 0.9383 0.6219 0.033 Uiso 1 1 calc R . .
C43 C 0.4202(2) 0.8330(2) 0.6339(2) 0.0320(7) Uani 1 1 d . . .
H43 H 0.4362 0.8551 0.7018 0.038 Uiso 1 1 calc R . .
C44 C 0.3537(2) 0.7515(2) 0.5811(2) 0.0349(7) Uani 1 1 d . . .
H44 H 0.3237 0.7172 0.6128 0.042 Uiso 1 1 calc R . .
C45 C 0.3309(2) 0.7199(2) 0.4819(2) 0.0302(6) Uani 1 1 d . . .
H45 H 0.2839 0.6646 0.4468 0.036 Uiso 1 1 calc R . .
C46 C 0.2287(2) 0.69444(18) 0.2487(2) 0.0252(6) Uani 1 1 d . . .
C47 C 0.1608(2) 0.72894(19) 0.2793(2) 0.0283(6) Uani 1 1 d . . .
H47 H 0.1844 0.7687 0.3427 0.034 Uiso 1 1 calc R . .
C48 C 0.0595(2) 0.7071(2) 0.2201(2) 0.0327(7) Uani 1 1 d . . .
H48 H 0.0157 0.7311 0.2440 0.039 Uiso 1 1 calc R . .
C49 C 0.0230(2) 0.6506(2) 0.1267(2) 0.0359(7) Uani 1 1 d . . .
H49 H -0.0457 0.6358 0.0859 0.043 Uiso 1 1 calc R . .
C50 C 0.0886(2) 0.6159(2) 0.0937(2) 0.0351(7) Uani 1 1 d . . .
H50 H 0.0649 0.5774 0.0296 0.042 Uiso 1 1 calc R . .
C51 C 0.1886(2) 0.6376(2) 0.1542(2) 0.0295(6) Uani 1 1 d . . .
H51 H 0.2318 0.6125 0.1303 0.035 Uiso 1 1 calc R . .
C52 C 0.3961(2) 0.80080(19) 0.27176(19) 0.0247(6) Uani 1 1 d . . .
C53 C 0.3400(2) 0.85057(19) 0.2095(2) 0.0263(6) Uani 1 1 d . . .
H53 H 0.2707 0.8381 0.1889 0.032 Uiso 1 1 calc R . .
C54 C 0.3805(2) 0.9180(2) 0.1758(2) 0.0306(6) Uani 1 1 d . . .
H54 H 0.3392 0.9511 0.1345 0.037 Uiso 1 1 calc R . .
C55 C 0.4805(2) 0.9365(2) 0.2023(2) 0.0331(7) Uani 1 1 d . . .
H55 H 0.5084 0.9808 0.1777 0.040 Uiso 1 1 calc R . .
C56 C 0.5396(2) 0.8895(2) 0.2651(2) 0.0349(7) Uani 1 1 d . . .
H56 H 0.6088 0.9023 0.2854 0.042 Uiso 1 1 calc R . .
C57 C 0.4976(2) 0.8236(2) 0.2985(2) 0.0319(6) Uani 1 1 d . . .
H57 H 0.5396 0.7923 0.3417 0.038 Uiso 1 1 calc R . .
C58 C 0.3970(2) 0.63142(19) 0.3047(2) 0.0265(6) Uani 1 1 d . . .
C59 C 0.4302(3) 0.6080(2) 0.2318(2) 0.0391(7) Uani 1 1 d . . .
H59 H 0.4239 0.6460 0.1865 0.047 Uiso 1 1 calc R . .
C60 C 0.4722(3) 0.5316(2) 0.2222(3) 0.0459(8) Uani 1 1 d . . .
H60 H 0.4943 0.5190 0.1717 0.055 Uiso 1 1 calc R . .
C61 C 0.4816(2) 0.4739(2) 0.2864(3) 0.0406(8) Uani 1 1 d . . .
H61 H 0.5101 0.4218 0.2805 0.049 Uiso 1 1 calc R . .
C62 C 0.4490(2) 0.4938(2) 0.3581(2) 0.0338(7) Uani 1 1 d . . .
H62 H 0.4545 0.4550 0.4025 0.041 Uiso 1 1 calc R . .
C63 C 0.4076(2) 0.57045(19) 0.3667(2) 0.0288(6) Uani 1 1 d . . .
H63 H 0.3855 0.5820 0.4173 0.035 Uiso 1 1 calc R . .
C101 C 0.531(4) 0.752(3) -0.092(2) 0.106(8) Uani 0.132(4) 1 d PDU A 1
H10A H 0.4993 0.7144 -0.1596 0.159 Uiso 0.132(4) 1 calc PR A 1
H10B H 0.5691 0.8097 -0.0901 0.159 Uiso 0.132(4) 1 calc PR A 1
H10C H 0.4804 0.7642 -0.0688 0.159 Uiso 0.132(4) 1 calc PR A 1
C102 C 0.598(3) 0.701(2) -0.0262(18) 0.093(3) Uani 0.132(4) 1 d PDU A 1
H10D H 0.6535 0.6924 -0.0441 0.112 Uiso 0.132(4) 1 calc PR A 1
H10E H 0.5623 0.6406 -0.0294 0.112 Uiso 0.132(4) 1 calc PR A 1
O103 O 0.635(2) 0.7657(18) 0.0772(17) 0.093(2) Uani 0.132(4) 1 d PDU A 1
C104 C 0.630(3) 0.687(2) 0.131(2) 0.089(3) Uani 0.132(4) 1 d PDU A 1
H10F H 0.5630 0.6681 0.1266 0.107 Uiso 0.132(4) 1 calc PR A 1
H10G H 0.6509 0.6334 0.1044 0.107 Uiso 0.132(4) 1 calc PR A 1
C105 C 0.702(4) 0.732(3) 0.2350(19) 0.116(8) Uani 0.132(4) 1 d PDU A 1
H10H H 0.7170 0.6856 0.2736 0.175 Uiso 0.132(4) 1 calc PR A 1
H10I H 0.6725 0.7763 0.2643 0.175 Uiso 0.132(4) 1 calc PR A 1
H10J H 0.7621 0.7640 0.2351 0.175 Uiso 0.132(4) 1 calc PR A 1
C111 C 0.5935(6) 0.9047(5) -0.0230(5) 0.0859(18) Uani 0.868(4) 1 d PDU A 2
H11C H 0.5467 0.9430 -0.0183 0.129 Uiso 0.868(4) 1 calc PR A 2
H11D H 0.5627 0.8588 -0.0857 0.129 Uiso 0.868(4) 1 calc PR A 2
H11E H 0.6522 0.9432 -0.0198 0.129 Uiso 0.868(4) 1 calc PR A 2
C112 C 0.6221(5) 0.8577(5) 0.0604(5) 0.0825(15) Uani 0.868(4) 1 d PDU A 2
H11F H 0.6640 0.9028 0.1230 0.099 Uiso 0.868(4) 1 calc PR A 2
H11G H 0.5625 0.8292 0.0658 0.099 Uiso 0.868(4) 1 calc PR A 2
O113 O 0.6744(3) 0.7894(3) 0.0435(3) 0.0819(11) Uani 0.868(4) 1 d PDU A 2
C114 C 0.7006(6) 0.7418(5) 0.1224(5) 0.0951(16) Uani 0.868(4) 1 d PDU A 2
H11H H 0.6417 0.7193 0.1323 0.114 Uiso 0.868(4) 1 calc PR A 2
H11I H 0.7496 0.7835 0.1846 0.114 Uiso 0.868(4) 1 calc PR A 2
C115 C 0.7437(8) 0.6614(7) 0.0933(8) 0.157(3) Uani 0.868(4) 1 d PDU A 2
H11J H 0.7416 0.6166 0.1326 0.235 Uiso 0.868(4) 1 calc PR A 2
H11K H 0.8121 0.6836 0.1053 0.235 Uiso 0.868(4) 1 calc PR A 2
H11L H 0.7052 0.6325 0.0232 0.235 Uiso 0.868(4) 1 calc PR A 2
C201 C 0.6479(7) 0.3557(7) 0.2144(6) 0.103(3) Uani 0.631(6) 1 d PDU B 3
H20A H 0.6000 0.3200 0.2303 0.155 Uiso 0.631(6) 1 calc PR B 3
H20B H 0.6700 0.4176 0.2567 0.155 Uiso 0.631(6) 1 calc PR B 3
H20C H 0.7045 0.3262 0.2254 0.155 Uiso 0.631(6) 1 calc PR B 3
C202 C 0.6043(6) 0.3605(6) 0.1161(6) 0.0744(17) Uani 0.631(6) 1 d PDU B 3
H20D H 0.5436 0.3859 0.0984 0.089 Uiso 0.631(6) 1 calc PR B 3
H20E H 0.5937 0.3026 0.0687 0.089 Uiso 0.631(6) 1 calc PR B 3
O203 O 0.7046(4) 0.4363(4) 0.1378(4) 0.0612(13) Uani 0.631(6) 1 d PDU B 3
C204 C 0.6620(6) 0.4508(6) 0.0363(6) 0.0727(17) Uani 0.631(6) 1 d PDU B 3
H20F H 0.6011 0.4752 0.0218 0.087 Uiso 0.631(6) 1 calc PR B 3
H20G H 0.6490 0.3942 -0.0141 0.087 Uiso 0.631(6) 1 calc PR B 3
C205 C 0.7491(7) 0.5230(7) 0.0454(7) 0.102(3) Uani 0.631(6) 1 d PDU B 3
H20H H 0.7299 0.5468 -0.0144 0.153 Uiso 0.631(6) 1 calc PR B 3
H20I H 0.8060 0.4946 0.0536 0.153 Uiso 0.631(6) 1 calc PR B 3
H20J H 0.7664 0.5734 0.1027 0.153 Uiso 0.631(6) 1 calc PR B 3
C211 C 0.335(2) 0.566(2) -0.097(2) 0.206(8) Uani 0.369(6) 1 d PDU B 4
H21A H 0.2972 0.5373 -0.0655 0.309 Uiso 0.369(6) 1 calc PR B 4
H21B H 0.3682 0.5218 -0.1195 0.309 Uiso 0.369(6) 1 calc PR B 4
H21C H 0.2902 0.5862 -0.1533 0.309 Uiso 0.369(6) 1 calc PR B 4
C212 C 0.412(2) 0.649(2) -0.0222(18) 0.206(7) Uani 0.369(6) 1 d PDU B 4
H21D H 0.4635 0.6308 0.0318 0.248 Uiso 0.369(6) 1 calc PR B 4
H21E H 0.3812 0.6937 0.0058 0.248 Uiso 0.369(6) 1 calc PR B 4
O213 O 0.4515(17) 0.6862(15) -0.0943(15) 0.211(7) Uani 0.369(6) 1 d PDU B 4
C214 C 0.532(2) 0.763(2) -0.0068(18) 0.215(7) Uani 0.369(6) 1 d PDU B 4
H21F H 0.5038 0.7975 0.0334 0.258 Uiso 0.369(6) 1 calc PR B 4
H21G H 0.5864 0.7376 0.0361 0.258 Uiso 0.369(6) 1 calc PR B 4
C215 C 0.566(2) 0.822(2) -0.065(2) 0.222(8) Uani 0.369(6) 1 d PDU B 4
H21H H 0.6261 0.8667 -0.0204 0.333 Uiso 0.369(6) 1 calc PR B 4
H21I H 0.5143 0.8545 -0.0980 0.333 Uiso 0.369(6) 1 calc PR B 4
H21J H 0.5792 0.7829 -0.1152 0.333 Uiso 0.369(6) 1 calc PR B 4

loop_
_atom_site_aniso_label
_atom_site_aniso_U_11
_atom_site_aniso_U_22
_atom_site_aniso_U_33
_atom_site_aniso_U_23
_atom_site_aniso_U_13
_atom_site_aniso_U_12
Mn1 0.0184(2) 0.01344(19) 0.01839(19) 0.00305(14) 0.00546(15) 0.00073(14)
F1 0.0241(8) 0.0218(8) 0.0206(7) 0.0013(6) 0.0048(6) 0.0024(6)
N1 0.0218(11) 0.0189(11) 0.0218(11) 0.0054(9) 0.0068(9) 0.0005(9)
N2 0.0316(12) 0.0151(10) 0.0229(11) 0.0046(9) 0.0095(10) 0.0029(9)
N3 0.0280(12) 0.0188(11) 0.0223(11) 0.0056(9) 0.0092(9) 0.0076(9)
N4 0.0179(10) 0.0186(11) 0.0215(11) 0.0043(8) 0.0043(9) -0.0004(8)
N5 0.0208(11) 0.0168(10) 0.0209(11) 0.0035(8) 0.0060(9) -0.0016(9)
N6 0.0209(11) 0.0168(10) 0.0211(11) 0.0023(8) 0.0070(9) 0.0019(8)
N7 0.0192(10) 0.0171(10) 0.0233(11) 0.0040(8) 0.0076(9) 0.0021(8)
N8 0.0200(11) 0.0147(10) 0.0226(11) 0.0027(8) 0.0063(9) 0.0018(8)
C1 0.0280(14) 0.0192(13) 0.0263(14) 0.0097(11) 0.0102(11) 0.0013(11)
C2 0.0307(15) 0.0172(13) 0.0287(14) 0.0057(11) 0.0099(12) -0.0037(11)
C3 0.0252(13) 0.0157(12) 0.0186(12) 0.0039(9) 0.0076(10) 0.0020(10)
C4 0.0479(18) 0.0186(13) 0.0277(14) 0.0075(11) 0.0146(13) 0.0098(13)
C5 0.0458(18) 0.0252(14) 0.0289(15) 0.0100(12) 0.0167(13) 0.0188(13)
C6 0.0212(13) 0.0270(14) 0.0261(14) 0.0067(11) 0.0092(11) -0.0006(11)
C7 0.0201(13) 0.0262(14) 0.0246(13) 0.0050(11) 0.0084(11) 0.0011(11)
C8 0.0227(13) 0.0125(11) 0.0229(13) 0.0046(9) 0.0086(10) 0.0007(10)
C9 0.0188(12) 0.0209(13) 0.0259(13) 0.0083(10) 0.0033(11) -0.0029(10)
C10 0.0224(13) 0.0219(13) 0.0215(13) 0.0068(10) 0.0009(11) -0.0039(11)
C11 0.0259(14) 0.0225(13) 0.0195(12) 0.0049(10) 0.0077(11) 0.0008(11)
C12 0.0298(14) 0.0251(14) 0.0213(13) 0.0046(11) 0.0116(11) 0.0031(11)
C13 0.0165(12) 0.0171(12) 0.0218(12) 0.0035(10) 0.0056(10) 0.0016(9)
C14 0.0232(13) 0.0198(13) 0.0247(13) -0.0009(10) 0.0089(11) 0.0021(10)
C15 0.0252(13) 0.0148(12) 0.0292(14) 0.0014(10) 0.0092(11) 0.0032(10)
C16 0.0231(13) 0.0259(14) 0.0272(14) 0.0060(11) 0.0107(11) 0.0090(11)
C17 0.0259(14) 0.0330(15) 0.0306(15) 0.0100(12) 0.0134(12) 0.0120(12)
C18 0.0291(16) 0.051(2) 0.0390(17) 0.0146(15) 0.0183(14) 0.0061(14)
C19 0.0262(16) 0.060(2) 0.0444(19) 0.0057(17) 0.0157(15) -0.0049(15)
C20 0.0252(15) 0.054(2) 0.0322(16) 0.0028(15) 0.0085(13) 0.0021(14)
C21 0.0249(14) 0.0377(17) 0.0267(14) 0.0054(12) 0.0095(12) 0.0076(12)
C22 0.0359(16) 0.0346(16) 0.0271(14) 0.0114(12) 0.0164(13) 0.0134(13)
C23 0.0364(17) 0.0409(18) 0.0236(14) 0.0074(13) 0.0078(13) 0.0084(14)
C24 0.0260(13) 0.0171(12) 0.0189(12) 0.0016(10) 0.0059(11) -0.0018(10)
C25 0.0371(16) 0.0164(12) 0.0197(13) 0.0026(10) 0.0088(12) -0.0002(11)
C26 0.054(2) 0.0168(13) 0.0311(15) 0.0030(11) 0.0173(15) 0.0086(13)
C27 0.0517(19) 0.0247(15) 0.0289(15) 0.0019(12) 0.0203(14) 0.0066(14)
C28 0.0401(16) 0.0212(14) 0.0244(14) 0.0043(11) 0.0148(13) 0.0011(12)
C29 0.0268(14) 0.0170(12) 0.0200(12) 0.0024(10) 0.0063(11) 0.0003(10)
C30 0.0489(19) 0.0156(13) 0.0304(15) 0.0046(11) 0.0137(14) -0.0001(12)
C31 0.0280(14) 0.0165(12) 0.0269(14) 0.0064(10) 0.0095(11) 0.0018(11)
C32 0.0265(13) 0.0107(11) 0.0268(13) 0.0027(10) 0.0120(11) 0.0003(10)
C33 0.0303(15) 0.0149(12) 0.0358(15) -0.0027(11) 0.0171(13) -0.0036(11)
C34 0.0452(18) 0.0190(14) 0.0469(18) -0.0002(13) 0.0317(16) -0.0048(13)
C35 0.063(2) 0.0191(14) 0.0395(17) 0.0077(12) 0.0327(17) 0.0041(14)
C36 0.0481(18) 0.0195(14) 0.0297(15) 0.0079(11) 0.0153(14) 0.0110(13)
C37 0.0311(14) 0.0138(12) 0.0264(13) 0.0035(10) 0.0110(12) 0.0054(11)
C38 0.0246(15) 0.0352(17) 0.0419(18) -0.0046(14) 0.0154(13) -0.0046(13)
C39 0.0249(14) 0.0309(15) 0.0273(14) 0.0068(12) 0.0072(12) 0.0086(12)
B1 0.0220(15) 0.0250(15) 0.0227(15) 0.0051(12) 0.0074(12) -0.0001(12)
C40 0.0197(13) 0.0264(14) 0.0262(14) 0.0082(11) 0.0078(11) 0.0036(11)
C41 0.0211(13) 0.0243(14) 0.0263(14) 0.0072(11) 0.0089(11) 0.0032(11)
C42 0.0249(14) 0.0244(14) 0.0303(15) 0.0036(11) 0.0093(12) 0.0039(11)
C43 0.0301(15) 0.0377(17) 0.0255(14) 0.0014(12) 0.0119(12) 0.0044(13)
C44 0.0364(17) 0.0380(17) 0.0338(16) 0.0097(13) 0.0200(14) 0.0010(14)
C45 0.0282(15) 0.0287(15) 0.0308(15) 0.0054(12) 0.0122(12) -0.0020(12)
C46 0.0262(14) 0.0197(13) 0.0276(14) 0.0107(11) 0.0081(11) 0.0008(11)
C47 0.0256(14) 0.0199(13) 0.0348(15) 0.0087(11) 0.0082(12) 0.0011(11)
C48 0.0266(14) 0.0243(14) 0.0482(18) 0.0174(13) 0.0133(14) 0.0042(12)
C49 0.0251(15) 0.0307(16) 0.0397(17) 0.0193(13) 0.0000(13) -0.0060(12)
C50 0.0365(17) 0.0302(16) 0.0272(15) 0.0107(12) 0.0038(13) -0.0062(13)
C51 0.0289(15) 0.0288(15) 0.0256(14) 0.0101(12) 0.0064(12) -0.0003(12)
C52 0.0256(14) 0.0242(14) 0.0216(13) 0.0032(10) 0.0088(11) 0.0017(11)
C53 0.0259(14) 0.0235(14) 0.0259(14) 0.0022(11) 0.0100(11) 0.0004(11)
C54 0.0377(16) 0.0233(14) 0.0277(14) 0.0057(11) 0.0114(13) 0.0032(12)
C55 0.0376(17) 0.0295(16) 0.0308(15) 0.0047(12) 0.0170(13) -0.0052(13)
C56 0.0262(15) 0.0416(18) 0.0360(16) 0.0084(14) 0.0145(13) -0.0005(13)
C57 0.0255(14) 0.0356(16) 0.0336(16) 0.0113(13) 0.0108(12) 0.0042(12)
C58 0.0207(13) 0.0244(14) 0.0262(14) 0.0039(11) 0.0039(11) -0.0007(11)
C59 0.049(2) 0.0371(18) 0.0386(17) 0.0146(14) 0.0225(16) 0.0152(15)
C60 0.054(2) 0.042(2) 0.053(2) 0.0088(16) 0.0321(18) 0.0165(17)
C61 0.0353(17) 0.0234(15) 0.056(2) 0.0057(14) 0.0134(16) 0.0065(13)
C62 0.0276(15) 0.0201(14) 0.0387(17) 0.0053(12) 0.0021(13) -0.0055(12)
C63 0.0228(14) 0.0231(14) 0.0317(15) 0.0045(11) 0.0057(12) -0.0044(11)
C101 0.127(11) 0.104(11) 0.101(11) 0.035(11) 0.056(10) 0.031(11)
C102 0.114(5) 0.101(5) 0.090(4) 0.041(4) 0.054(4) 0.046(4)
O103 0.113(4) 0.103(4) 0.088(3) 0.043(3) 0.053(3) 0.048(3)
C104 0.111(5) 0.104(5) 0.087(5) 0.049(4) 0.058(4) 0.049(5)
C105 0.129(11) 0.121(11) 0.111(11) 0.041(11) 0.051(11) 0.046(11)
C111 0.112(5) 0.079(4) 0.085(4) 0.032(3) 0.049(4) 0.042(4)
C112 0.103(3) 0.091(3) 0.081(3) 0.032(3) 0.054(3) 0.047(3)
O113 0.107(3) 0.094(3) 0.081(2) 0.0426(19) 0.061(2) 0.047(2)
C114 0.115(4) 0.110(3) 0.089(3) 0.050(3) 0.053(3) 0.055(3)
C115 0.183(8) 0.164(7) 0.137(6) 0.050(6) 0.062(6) 0.081(6)
C201 0.086(4) 0.115(4) 0.088(4) -0.013(3) 0.019(3) 0.056(3)
C202 0.079(2) 0.077(2) 0.071(2) 0.013(2) 0.0313(19) 0.033(2)
O203 0.070(2) 0.068(2) 0.0605(19) 0.0224(15) 0.0362(15) 0.0271(16)
C204 0.073(2) 0.076(2) 0.068(2) 0.019(2) 0.0261(19) 0.022(2)
C205 0.100(4) 0.104(4) 0.096(4) 0.034(4) 0.033(3) 0.010(4)
C211 0.206(8) 0.208(8) 0.209(8) 0.049(5) 0.094(5) 0.037(5)
C212 0.207(7) 0.209(7) 0.207(7) 0.049(3) 0.091(4) 0.040(3)
O213 0.211(7) 0.211(7) 0.212(7) 0.049(3) 0.090(4) 0.041(3)
C214 0.214(7) 0.214(7) 0.215(7) 0.048(3) 0.090(4) 0.042(3)
C215 0.221(8) 0.219(9) 0.221(9) 0.048(5) 0.090(5) 0.041(5)

loop_
_atom_type_symbol
_atom_type_description
_atom_type_scat_dispersion_real
_atom_type_scat_dispersion_imag
_atom_type_scat_source
C C 0.0033 0.0016 'International Tables Vol C Tables 4.2.6.8 and 6.1.1.4'
H H 0.0000 0.0000 'International Tables Vol C Tables 4.2.6.8 and 6.1.1.4'
N N 0.0061 0.0033 'International Tables Vol C Tables 4.2.6.8 and 6.1.1.4'
B B 0.0013 0.0007 'International Tables Vol C Tables 4.2.6.8 and 6.1.1.4'
F F 0.0171 0.0103 'International Tables Vol C Tables 4.2.6.8 and 6.1.1.4'
Mn Mn 0.3368 0.7283 'International Tables Vol C Tables 4.2.6.8 and 6.1.1.4'
O O 0.0106 0.0060 'International Tables Vol C Tables 4.2.6.8 and 6.1.1.4'

loop_
_geom_angle_atom_site_label_1
_geom_angle_atom_site_label_2
_geom_angle_atom_site_label_3
_geom_angle
N8 Mn1 F1 105.18(9)
N8 Mn1 C8 92.77(11)
F1 Mn1 C8 162.04(9)
N8 Mn1 C3 96.41(11)
F1 Mn1 C3 83.29(9)
C8 Mn1 C3 95.45(10)
N8 Mn1 C13 98.34(11)
F1 Mn1 C13 79.32(8)
C8 Mn1 C13 97.81(10)
C3 Mn1 C13 159.61(10)
C11 N1 C1 107.8(2)
C11 N1 C6 111.2(2)
C1 N1 C6 107.8(2)
C3 N2 C4 111.8(2)
C3 N2 C2 124.0(2)
C4 N2 C2 122.4(2)
C3 N3 C5 110.8(2)
C3 N3 C16 126.1(2)
C5 N3 C16 121.8(2)
C8 N4 C9 112.2(2)
C8 N4 C7 125.4(2)
C9 N4 C7 122.2(2)
C8 N5 C10 111.2(2)
C8 N5 C24 130.1(2)
C10 N5 C24 118.6(2)
C13 N6 C14 112.0(2)
C13 N6 C12 129.8(2)
C14 N6 C12 117.5(2)
C13 N7 C15 111.6(2)
C13 N7 C32 129.5(2)
C15 N7 C32 118.8(2)
N1 C1 C2 111.7(2)
N1 C1 H1A 109.3
C2 C1 H1A 109.3
N1 C1 H1B 109.3
C2 C1 H1B 109.3
H1A C1 H1B 107.9
N2 C2 C1 109.4(2)
N2 C2 H2A 109.8
C1 C2 H2A 109.8
N2 C2 H2B 109.8
C1 C2 H2B 109.8
H2A C2 H2B 108.2
N2 C3 N3 103.8(2)
N2 C3 Mn1 129.3(2)
N3 C3 Mn1 126.68(18)
C5 C4 N2 106.6(2)
C5 C4 H4 126.7
N2 C4 H4 126.7
C4 C5 N3 107.0(3)
C4 C5 H5 126.5
N3 C5 H5 126.5
N1 C6 C7 113.3(2)
N1 C6 H6A 108.9
C7 C6 H6A 108.9
N1 C6 H6B 108.9
C7 C6 H6B 108.9
H6A C6 H6B 107.7
N4 C7 C6 110.7(2)
N4 C7 H7A 109.5
C6 C7 H7A 109.5
N4 C7 H7B 109.5
C6 C7 H7B 109.5
H7A C7 H7B 108.1
N4 C8 N5 102.8(2)
N4 C8 Mn1 125.56(18)
N5 C8 Mn1 131.58(19)
C10 C9 N4 106.7(2)
C10 C9 H9 126.6
N4 C9 H9 126.6
C9 C10 N5 107.0(2)
C9 C10 H10 126.5
N5 C10 H10 126.5
N1 C11 C12 115.2(2)
N1 C11 H11A 108.5
C12 C11 H11A 108.5
N1 C11 H11B 108.5
C12 C11 H11B 108.5
H11A C11 H11B 107.5
N6 C12 C11 118.0(2)
N6 C12 H12A 107.8
C11 C12 H12A 107.8
N6 C12 H12B 107.8
C11 C12 H12B 107.8
H12A C12 H12B 107.1
N7 C13 N6 103.1(2)
N7 C13 Mn1 126.84(19)
N6 C13 Mn1 126.89(18)
C15 C14 N6 106.5(2)
C15 C14 H14 126.7
N6 C14 H14 126.7
C14 C15 N7 106.8(2)
C14 C15 H15 126.6
N7 C15 H15 126.6
C17 C16 C21 122.9(3)
C17 C16 N3 119.6(2)
C21 C16 N3 117.4(2)
C16 C17 C18 117.2(3)
C16 C17 C22 122.0(3)
C18 C17 C22 120.8(3)
C19 C18 C17 120.9(3)
C19 C18 H18 119.5
C17 C18 H18 119.5
C20 C19 C18 120.6(3)
C20 C19 H19 119.7
C18 C19 H19 119.7
C19 C20 C21 120.6(3)
C19 C20 H20 119.7
C21 C20 H20 119.7
C20 C21 C16 117.6(3)
C20 C21 C23 121.2(3)
C16 C21 C23 121.1(3)
C17 C22 H22A 109.5
C17 C22 H22B 109.5
H22A C22 H22B 109.5
C17 C22 H22C 109.5
H22A C22 H22C 109.5
H22B C22 H22C 109.5
C21 C23 H23A 109.5
C21 C23 H23B 109.5
H23A C23 H23B 109.5
C21 C23 H23C 109.5
H23A C23 H23C 109.5
H23B C23 H23C 109.5
C25 C24 C29 122.0(3)
C25 C24 N5 119.3(2)
C29 C24 N5 117.8(2)
C24 C25 C26 118.0(3)
C24 C25 C30 123.2(3)
C26 C25 C30 118.7(3)
C27 C26 C25 120.8(3)
C27 C26 H26 119.6
C25 C26 H26 119.6
C28 C27 C26 120.0(3)
C28 C27 H27 120.0
C26 C27 H27 120.0
C27 C28 C29 121.1(3)
C27 C28 H28 119.5
C29 C28 H28 119.5
C28 C29 C24 117.8(3)
C28 C29 C31 120.6(2)
C24 C29 C31 121.6(2)
C25 C30 H30A 109.5
C25 C30 H30B 109.5
H30A C30 H30B 109.5
C25 C30 H30C 109.5
H30A C30 H30C 109.5
H30B C30 H30C 109.5
C29 C31 H31A 109.5
C29 C31 H31B 109.5
H31A C31 H31B 109.5
C29 C31 H31C 109.5
H31A C31 H31C 109.5
H31B C31 H31C 109.5
C37 C32 C33 123.0(3)
C37 C32 N7 118.5(2)
C33 C32 N7 118.2(2)
C34 C33 C32 116.6(3)
C34 C33 C38 121.3(3)
C32 C33 C38 122.1(3)
C35 C34 C33 121.7(3)
C35 C34 H34 119.2
C33 C34 H34 119.2
C34 C35 C36 120.5(3)
C34 C35 H35 119.7
C36 C35 H35 119.7
C35 C36 C37 120.1(3)
C35 C36 H36 120.0
C37 C36 H36 120.0
C32 C37 C36 118.0(3)
C32 C37 C39 121.5(2)
C36 C37 C39 120.5(3)
C33 C38 H38A 109.5
C33 C38 H38B 109.5
H38A C38 H38B 109.5
C33 C38 H38C 109.5
H38A C38 H38C 109.5
H38B C38 H38C 109.5
C37 C39 H39A 109.5
C37 C39 H39B 109.5
H39A C39 H39B 109.5
C37 C39 H39C 109.5
H39A C39 H39C 109.5
H39B C39 H39C 109.5
C40 B1 C52 109.4(2)
C40 B1 C46 110.0(2)
C52 B1 C46 109.3(2)
C40 B1 C58 110.4(2)
C52 B1 C58 109.2(2)
C46 B1 C58 108.5(2)
C41 C40 C45 114.8(2)
C41 C40 B1 123.8(2)
C45 C40 B1 121.4(2)
C42 C41 C40 122.7(3)
C42 C41 H41 118.6
C40 C41 H41 118.6
C43 C42 C41 120.3(3)
C43 C42 H42 119.9
C41 C42 H42 119.9
C42 C43 C44 119.2(3)
C42 C43 H43 120.4
C44 C43 H43 120.4
C43 C44 C45 120.0(3)
C43 C44 H44 120.0
C45 C44 H44 120.0
C44 C45 C40 123.0(3)
C44 C45 H45 118.5
C40 C45 H45 118.5
C51 C46 C47 115.4(3)
C51 C46 B1 121.1(3)
C47 C46 B1 123.4(2)
C48 C47 C46 122.5(3)
C48 C47 H47 118.8
C46 C47 H47 118.8
C49 C48 C47 120.2(3)
C49 C48 H48 119.9
C47 C48 H48 119.9
C48 C49 C50 118.8(3)
C48 C49 H49 120.6
C50 C49 H49 120.6
C51 C50 C49 120.0(3)
C51 C50 H50 120.0
C49 C50 H50 120.0
C50 C51 C46 123.2(3)
C50 C51 H51 118.4
C46 C51 H51 118.4
C53 C52 C57 114.7(3)
C53 C52 B1 123.5(2)
C57 C52 B1 121.8(3)
C52 C53 C54 123.2(3)
C52 C53 H53 118.4
C54 C53 H53 118.4
C55 C54 C53 120.1(3)
C55 C54 H54 120.0
C53 C54 H54 120.0
C54 C55 C56 118.9(3)
C54 C55 H55 120.6
C56 C55 H55 120.6
C55 C56 C57 119.9(3)
C55 C56 H56 120.1
C57 C56 H56 120.1
C56 C57 C52 123.3(3)
C56 C57 H57 118.3
C52 C57 H57 118.3
C59 C58 C63 114.2(3)
C59 C58 B1 121.8(3)
C63 C58 B1 124.1(3)
C58 C59 C60 123.2(3)
C58 C59 H59 118.4
C60 C59 H59 118.4
C61 C60 C59 120.1(3)
C61 C60 H60 120.0
C59 C60 H60 120.0
C62 C61 C60 118.5(3)
C62 C61 H61 120.7
C60 C61 H61 120.7
C61 C62 C63 120.5(3)
C61 C62 H62 119.7
C63 C62 H62 119.7
C62 C63 C58 123.5(3)
C62 C63 H63 118.3
C58 C63 H63 118.3
C102 C101 H10A 109.5
C102 C101 H10B 109.5
H10A C101 H10B 109.5
C102 C101 H10C 109.5
H10A C101 H10C 109.5
H10B C101 H10C 109.5
C101 C102 O103 102.4(15)
C101 C102 H10D 111.3
O103 C102 H10D 111.3
C101 C102 H10E 111.3
O103 C102 H10E 111.3
H10D C102 H10E 109.2
C102 O103 C104 95.0(16)
C105 C104 O103 101.7(14)
C105 C104 H10F 111.4
O103 C104 H10F 111.4
C105 C104 H10G 111.4
O103 C104 H10G 111.4
H10F C104 H10G 109.3
C104 C105 H10H 109.5
C104 C105 H10I 109.5
H10H C105 H10I 109.5
C104 C105 H10J 109.5
H10H C105 H10J 109.5
H10I C105 H10J 109.5
C112 C111 H11C 109.5
C112 C111 H11D 109.5
H11C C111 H11D 109.5
C112 C111 H11E 109.5
H11C C111 H11E 109.5
H11D C111 H11E 109.5
O113 C112 C111 109.5(5)
O113 C112 H11F 109.8
C111 C112 H11F 109.8
O113 C112 H11G 109.8
C111 C112 H11G 109.8
H11F C112 H11G 108.2
C112 O113 C114 110.2(4)
O113 C114 C115 107.6(6)
O113 C114 H11H 110.2
C115 C114 H11H 110.2
O113 C114 H11I 110.2
C115 C114 H11I 110.2
H11H C114 H11I 108.5
C114 C115 H11J 109.5
C114 C115 H11K 109.5
H11J C115 H11K 109.5
C114 C115 H11L 109.5
H11J C115 H11L 109.5
H11K C115 H11L 109.5
C202 C201 H20A 109.5
C202 C201 H20B 109.5
H20A C201 H20B 109.5
C202 C201 H20C 109.5
H20A C201 H20C 109.5
H20B C201 H20C 109.5
C201 C202 O203 88.1(7)
C201 C202 H20D 114.0
O203 C202 H20D 114.0
C201 C202 H20E 114.0
O203 C202 H20E 114.0
H20D C202 H20E 111.2
C204 O203 C202 92.3(5)
O203 C204 C205 98.3(6)
O203 C204 H20F 112.1
C205 C204 H20F 112.1
O203 C204 H20G 112.1
C205 C204 H20G 112.1
H20F C204 H20G 109.7
C204 C205 H20H 109.5
C204 C205 H20I 109.5
H20H C205 H20I 109.5
C204 C205 H20J 109.5
H20H C205 H20J 109.5
H20I C205 H20J 109.5
C212 C211 H21A 109.5
C212 C211 H21B 109.5
H21A C211 H21B 109.5
C212 C211 H21C 109.5
H21A C211 H21C 109.5
H21B C211 H21C 109.5
C211 C212 O213 98.3(12)
C211 C212 H21D 112.1
O213 C212 H21D 112.1
C211 C212 H21E 112.1
O213 C212 H21E 112.1
H21D C212 H21E 109.8
C214 O213 C212 91.6(11)
C215 C214 O213 99.9(13)
C215 C214 H21F 111.8
O213 C214 H21F 111.8
C215 C214 H21G 111.8
O213 C214 H21G 111.8
H21F C214 H21G 109.5
C214 C215 H21H 109.5
C214 C215 H21I 109.5
H21H C215 H21I 109.5
C214 C215 H21J 109.5
H21H C215 H21J 109.5
H21I C215 H21J 109.5

loop_
_geom_bond_atom_site_label_1
_geom_bond_atom_site_label_2
_geom_bond_distance
Mn1 N8 1.524(2)
Mn1 F1 1.9087(15)
Mn1 C8 2.025(3)
Mn1 C3 2.034(3)
Mn1 C13 2.056(3)
N1 C11 1.472(3)
N1 C1 1.481(3)
N1 C6 1.488(3)
N2 C3 1.350(3)
N2 C4 1.387(4)
N2 C2 1.465(4)
N3 C3 1.365(3)
N3 C5 1.391(4)
N3 C16 1.447(4)
N4 C8 1.363(3)
N4 C9 1.383(3)
N4 C7 1.460(3)
N5 C8 1.373(3)
N5 C10 1.392(3)
N5 C24 1.449(3)
N6 C13 1.365(3)
N6 C14 1.388(3)
N6 C12 1.474(3)
N7 C13 1.361(3)
N7 C15 1.394(3)
N7 C32 1.443(3)
C1 C2 1.521(4)
C1 H1A 0.9900
C1 H1B 0.9900
C2 H2A 0.9900
C2 H2B 0.9900
C4 C5 1.333(5)
C4 H4 0.9500
C5 H5 0.9500
C6 C7 1.515(4)
C6 H6A 0.9900
C6 H6B 0.9900
C7 H7A 0.9900
C7 H7B 0.9900
C9 C10 1.334(4)
C9 H9 0.9500
C10 H10 0.9500
C11 C12 1.511(4)
C11 H11A 0.9900
C11 H11B 0.9900
C12 H12A 0.9900
C12 H12B 0.9900
C14 C15 1.337(4)
C14 H14 0.9500
C15 H15 0.9500
C16 C17 1.394(4)
C16 C21 1.404(4)
C17 C18 1.395(4)
C17 C22 1.497(4)
C18 C19 1.389(5)
C18 H18 0.9500
C19 C20 1.380(5)
C19 H19 0.9500
C20 C21 1.391(4)
C20 H20 0.9500
C21 C23 1.500(4)
C22 H22A 0.9800
C22 H22B 0.9800
C22 H22C 0.9800
C23 H23A 0.9800
C23 H23B 0.9800
C23 H23C 0.9800
C24 C25 1.394(4)
C24 C29 1.401(4)
C25 C26 1.397(4)
C25 C30 1.506(4)
C26 C27 1.386(4)
C26 H26 0.9500
C27 C28 1.383(4)
C27 H27 0.9500
C28 C29 1.395(4)
C28 H28 0.9500
C29 C31 1.501(4)
C30 H30A 0.9800
C30 H30B 0.9800
C30 H30C 0.9800
C31 H31A 0.9800
C31 H31B 0.9800
C31 H31C 0.9800
C32 C37 1.392(4)
C32 C33 1.403(4)
C33 C34 1.394(4)
C33 C38 1.504(4)
C34 C35 1.375(5)
C34 H34 0.9500
C35 C36 1.387(5)
C35 H35 0.9500
C36 C37 1.397(4)
C36 H36 0.9500
C37 C39 1.497(4)
C38 H38A 0.9800
C38 H38B 0.9800
C38 H38C 0.9800
C39 H39A 0.9800
C39 H39B 0.9800
C39 H39C 0.9800
B1 C40 1.642(4)
B1 C52 1.645(4)
B1 C46 1.655(4)
B1 C58 1.656(4)
C40 C41 1.405(4)
C40 C45 1.411(4)
C41 C42 1.394(4)
C41 H41 0.9500
C42 C43 1.381(4)
C42 H42 0.9500
C43 C44 1.385(4)
C43 H43 0.9500
C44 C45 1.388(4)
C44 H44 0.9500
C45 H45 0.9500
C46 C51 1.395(4)
C46 C47 1.400(4)
C47 C48 1.398(4)
C47 H47 0.9500
C48 C49 1.383(5)
C48 H48 0.9500
C49 C50 1.391(5)
C49 H49 0.9500
C50 C51 1.386(4)
C50 H50 0.9500
C51 H51 0.9500
C52 C53 1.390(4)
C52 C57 1.404(4)
C53 C54 1.394(4)
C53 H53 0.9500
C54 C55 1.380(4)
C54 H54 0.9500
C55 C56 1.384(5)
C55 H55 0.9500
C56 C57 1.385(4)
C56 H56 0.9500
C57 H57 0.9500
C58 C59 1.395(4)
C58 C63 1.401(4)
C59 C60 1.397(5)
C59 H59 0.9500
C60 C61 1.388(5)
C60 H60 0.9500
C61 C62 1.366(5)
C61 H61 0.9500
C62 C63 1.391(4)
C62 H62 0.9500
C63 H63 0.9500
C101 C102 1.500(17)
C101 H10A 0.9800
C101 H10B 0.9800
C101 H10C 0.9800
C102 O103 1.552(16)
C102 H10D 0.9900
C102 H10E 0.9900
O103 C104 1.560(17)
C104 C105 1.498(17)
C104 H10F 0.9900
C104 H10G 0.9900
C105 H10H 0.9800
C105 H10I 0.9800
C105 H10J 0.9800
C111 C112 1.494(7)
C111 H11C 0.9800
C111 H11D 0.9800
C111 H11E 0.9800
C112 O113 1.422(6)
C112 H11F 0.9900
C112 H11G 0.9900
O113 C114 1.444(7)
C114 C115 1.528(10)
C114 H11H 0.9900
C114 H11I 0.9900
C115 H11J 0.9800
C115 H11K 0.9800
C115 H11L 0.9800
C201 C202 1.391(10)
C201 H20A 0.9800
C201 H20B 0.9800
C201 H20C 0.9800
C202 O203 1.670(9)
C202 H20D 0.9900
C202 H20E 0.9900
O203 C204 1.482(8)
C204 C205 1.552(10)
C204 H20F 0.9900
C204 H20G 0.9900
C205 H20H 0.9800
C205 H20I 0.9800
C205 H20J 0.9800
C211 C212 1.533(16)
C211 H21A 0.9800
C211 H21B 0.9800
C211 H21C 0.9800
C212 O213 1.587(16)
C212 H21D 0.9900
C212 H21E 0.9900
O213 C214 1.573(16)
C214 C215 1.537(16)
C214 H21F 0.9900
C214 H21G 0.9900
C215 H21H 0.9800
C215 H21I 0.9800
C215 H21J 0.9800

loop_
_geom_torsion_atom_site_label_1
_geom_torsion_atom_site_label_2
_geom_torsion_atom_site_label_3
_geom_torsion_atom_site_label_4
_geom_torsion
C11 N1 C1 C2 -158.8(2)
C6 N1 C1 C2 81.1(3)
C3 N2 C2 C1 -56.4(3)
C4 N2 C2 C1 107.2(3)
N1 C1 C2 N2 84.6(3)
C4 N2 C3 N3 0.2(3)
C2 N2 C3 N3 165.3(2)
C4 N2 C3 Mn1 -173.73(19)
C2 N2 C3 Mn1 -8.6(4)
C5 N3 C3 N2 -0.3(3)
C16 N3 C3 N2 -167.4(2)
C5 N3 C3 Mn1 173.85(19)
C16 N3 C3 Mn1 6.7(4)
N8 Mn1 C3 N2 -141.9(2)
F1 Mn1 C3 N2 113.5(2)
C8 Mn1 C3 N2 -48.5(2)
C13 Mn1 C3 N2 81.9(4)
N8 Mn1 C3 N3 45.4(2)
F1 Mn1 C3 N3 -59.2(2)
C8 Mn1 C3 N3 138.8(2)
C13 Mn1 C3 N3 -90.7(4)
C3 N2 C4 C5 0.0(3)
C2 N2 C4 C5 -165.4(2)
N2 C4 C5 N3 -0.1(3)
C3 N3 C5 C4 0.3(3)
C16 N3 C5 C4 168.1(2)
C11 N1 C6 C7 100.0(3)
C1 N1 C6 C7 -142.0(2)
C8 N4 C7 C6 -64.0(3)
C9 N4 C7 C6 110.5(3)
N1 C6 C7 N4 67.6(3)
C9 N4 C8 N5 -0.3(3)
C7 N4 C8 N5 174.8(2)
C9 N4 C8 Mn1 177.64(18)
C7 N4 C8 Mn1 -7.3(4)
C10 N5 C8 N4 0.7(3)
C24 N5 C8 N4 177.8(2)
C10 N5 C8 Mn1 -177.05(19)
C24 N5 C8 Mn1 0.1(4)
N8 Mn1 C8 N4 -139.3(2)
F1 Mn1 C8 N4 39.0(4)
C3 Mn1 C8 N4 124.0(2)
C13 Mn1 C8 N4 -40.5(2)
N8 Mn1 C8 N5 38.0(2)
F1 Mn1 C8 N5 -143.8(2)
C3 Mn1 C8 N5 -58.7(2)
C13 Mn1 C8 N5 136.8(2)
C8 N4 C9 C10 -0.2(3)
C7 N4 C9 C10 -175.4(2)
N4 C9 C10 N5 0.6(3)
C8 N5 C10 C9 -0.8(3)
C24 N5 C10 C9 -178.3(2)
C1 N1 C11 C12 -172.3(2)
C6 N1 C11 C12 -54.3(3)
C13 N6 C12 C11 30.9(4)
C14 N6 C12 C11 -159.8(2)
N1 C11 C12 N6 -61.3(3)
C15 N7 C13 N6 0.6(3)
C32 N7 C13 N6 -176.7(2)
C15 N7 C13 Mn1 -160.20(19)
C32 N7 C13 Mn1 22.5(4)
C14 N6 C13 N7 -0.5(3)
C12 N6 C13 N7 169.3(2)
C14 N6 C13 Mn1 160.31(19)
C12 N6 C13 Mn1 -29.9(4)
N8 Mn1 C13 N7 2.4(2)
F1 Mn1 C13 N7 106.4(2)
C8 Mn1 C13 N7 -91.6(2)
C3 Mn1 C13 N7 138.3(3)
N8 Mn1 C13 N6 -154.0(2)
F1 Mn1 C13 N6 -50.0(2)
C8 Mn1 C13 N6 112.1(2)
C3 Mn1 C13 N6 -18.0(4)
C13 N6 C14 C15 0.2(3)
C12 N6 C14 C15 -171.0(2)
N6 C14 C15 N7 0.2(3)
C13 N7 C15 C14 -0.5(3)
C32 N7 C15 C14 177.1(2)
C3 N3 C16 C17 -93.3(3)
C5 N3 C16 C17 100.9(3)
C3 N3 C16 C21 90.5(3)
C5 N3 C16 C21 -75.4(3)
C21 C16 C17 C18 -4.3(4)
N3 C16 C17 C18 179.6(3)
C21 C16 C17 C22 175.0(3)
N3 C16 C17 C22 -1.0(4)
C16 C17 C18 C19 1.5(5)
C22 C17 C18 C19 -177.8(3)
C17 C18 C19 C20 1.8(6)
C18 C19 C20 C21 -2.3(6)
C19 C20 C21 C16 -0.4(5)
C19 C20 C21 C23 177.4(3)
C17 C16 C21 C20 3.8(4)
N3 C16 C21 C20 179.9(3)
C17 C16 C21 C23 -174.0(3)
N3 C16 C21 C23 2.1(4)
C8 N5 C24 C25 101.8(3)
C10 N5 C24 C25 -81.3(3)
C8 N5 C24 C29 -88.5(3)
C10 N5 C24 C29 88.4(3)
C29 C24 C25 C26 6.4(4)
N5 C24 C25 C26 175.6(2)
C29 C24 C25 C30 -169.9(3)
N5 C24 C25 C30 -0.6(4)
C24 C25 C26 C27 -3.7(4)
C30 C25 C26 C27 172.7(3)
C25 C26 C27 C28 0.0(5)
C26 C27 C28 C29 1.3(5)
C27 C28 C29 C24 1.2(4)
C27 C28 C29 C31 -178.9(3)
C25 C24 C29 C28 -5.1(4)
N5 C24 C29 C28 -174.5(2)
C25 C24 C29 C31 174.9(3)
N5 C24 C29 C31 5.5(4)
C13 N7 C32 C37 91.4(3)
C15 N7 C32 C37 -85.8(3)
C13 N7 C32 C33 -95.5(3)
C15 N7 C32 C33 87.4(3)
C37 C32 C33 C34 0.1(4)
N7 C32 C33 C34 -172.7(2)
C37 C32 C33 C38 179.8(3)
N7 C32 C33 C38 7.0(4)
C32 C33 C34 C35 2.2(4)
C38 C33 C34 C35 -177.4(3)
C33 C34 C35 C36 -2.2(5)
C34 C35 C36 C37 -0.1(4)
C33 C32 C37 C36 -2.4(4)
N7 C32 C37 C36 170.4(2)
C33 C32 C37 C39 176.7(2)
N7 C32 C37 C39 -10.5(4)
C35 C36 C37 C32 2.4(4)
C35 C36 C37 C39 -176.7(3)
C52 B1 C40 C41 -10.9(4)
C46 B1 C40 C41 -130.9(3)
C58 B1 C40 C41 109.3(3)
C52 B1 C40 C45 170.6(3)
C46 B1 C40 C45 50.6(3)
C58 B1 C40 C45 -69.2(3)
C45 C40 C41 C42 1.1(4)
B1 C40 C41 C42 -177.5(3)
C40 C41 C42 C43 0.2(4)
C41 C42 C43 C44 -0.7(5)
C42 C43 C44 C45 0.0(5)
C43 C44 C45 C40 1.4(5)
C41 C40 C45 C44 -1.9(4)
B1 C40 C45 C44 176.7(3)
C40 B1 C46 C51 -164.7(2)
C52 B1 C46 C51 75.1(3)
C58 B1 C46 C51 -43.9(3)
C40 B1 C46 C47 19.8(4)
C52 B1 C46 C47 -100.3(3)
C58 B1 C46 C47 140.7(3)
C51 C46 C47 C48 0.8(4)
B1 C46 C47 C48 176.5(3)
C46 C47 C48 C49 -1.1(4)
C47 C48 C49 C50 0.4(4)
C48 C49 C50 C51 0.4(4)
C49 C50 C51 C46 -0.6(4)
C47 C46 C51 C50 0.0(4)
B1 C46 C51 C50 -175.8(3)
C40 B1 C52 C53 -104.1(3)
C46 B1 C52 C53 16.4(4)
C58 B1 C52 C53 135.0(3)
C40 B1 C52 C57 73.7(3)
C46 B1 C52 C57 -165.8(3)
C58 B1 C52 C57 -47.2(3)
C57 C52 C53 C54 0.0(4)
B1 C52 C53 C54 177.9(3)
C52 C53 C54 C55 1.5(4)
C53 C54 C55 C56 -2.2(4)
C54 C55 C56 C57 1.4(5)
C55 C56 C57 C52 0.1(5)
C53 C52 C57 C56 -0.8(4)
B1 C52 C57 C56 -178.7(3)
C40 B1 C58 C59 -148.0(3)
C52 B1 C58 C59 -27.8(4)
C46 B1 C58 C59 91.3(3)
C40 B1 C58 C63 32.2(3)
C52 B1 C58 C63 152.4(2)
C46 B1 C58 C63 -88.5(3)
C63 C58 C59 C60 -1.2(5)
B1 C58 C59 C60 179.0(3)
C58 C59 C60 C61 0.7(6)
C59 C60 C61 C62 0.1(5)
C60 C61 C62 C63 -0.3(5)
C61 C62 C63 C58 -0.3(4)
C59 C58 C63 C62 1.0(4)
B1 C58 C63 C62 -179.2(3)
C101 C102 O103 C104 140(4)
C102 O103 C104 C105 157(3)
C111 C112 O113 C114 -178.7(6)
C112 O113 C114 C115 172.4(7)
C201 C202 O203 C204 -176.6(6)
C202 O203 C204 C205 179.3(7)
C211 C212 O213 C214 -176(3)
C212 O213 C214 C215 -168(3)
